data_4508524
loop_
_publ_author_name
'Mahmudov, Kamran T.'
'Guedes da Silva, M. F\'atima C.'
'Kirillov, Alexander M.'
'Kopylovich, Maximilian N.'
'Mizar, Archana'
'Pombeiro, Armando J. L.'

_publ_section_title
;
 Structural Versatility of Alkali Metal Coordination Polymers Driven by
 Arylhydrazones of \b-Diketones
;
_journal_issue 11
_journal_name_full 'Crystal Growth &amp; Design'
_journal_page_first 5076
_journal_paper_doi 10.1021/cg401238h
_journal_volume 13
_journal_year 2013
_chemical_formula_moiety 'C11 H13 K N2 O6 S'
_chemical_formula_sum 'C11 H13 K N2 O6 S'
_chemical_formula_weight 340.39
_chemical_name_systematic
; 
 ? 
;
_space_group_IT_number 2
_symmetry_cell_setting triclinic
_symmetry_Int_Tables_number 2
_symmetry_space_group_name_Hall '-P 1'
_symmetry_space_group_name_H-M 'P -1'
_atom_sites_solution_hydrogens geom
_atom_sites_solution_primary direct
_atom_sites_solution_secondary difmap
_audit_creation_method SHELXL-97
_cell_angle_alpha 90.626(6)
_cell_angle_beta 90.884(3)
_cell_angle_gamma 105.495(4)
_cell_formula_units_Z 2
_cell_length_a 5.4449(2)
_cell_length_b 7.9375(3)
_cell_length_c 16.8558(6)
_cell_measurement_reflns_used 3940
_cell_measurement_temperature 293(2)
_cell_measurement_theta_max 27.04
_cell_measurement_theta_min 2.41
_cell_volume 701.84(5)
_computing_molecular_graphics 'Ortep-3 for Windows (Farrugia, 1997)'
_computing_publication_material 'WinGX publication routines (Farrugia, 1999)'
_computing_structure_refinement 'SHELXL-97 (Sheldrick, 2008)'
_computing_structure_solution 'SIR97 (Giacovazzo et al, 1997)'
_diffrn_ambient_temperature 293(2)
_diffrn_measured_fraction_theta_full 0.993
_diffrn_measured_fraction_theta_max 0.993
_diffrn_measurement_device_type 'Bruker APEX-II CCD'
_diffrn_measurement_method '\f and \w scans'
_diffrn_radiation_monochromator graphite
_diffrn_radiation_source 'fine-focus sealed tube'
_diffrn_radiation_type MoK\a
_diffrn_radiation_wavelength 0.71073
_diffrn_reflns_av_R_equivalents 0.0230
_diffrn_reflns_av_sigmaI/netI 0.0268
_diffrn_reflns_limit_h_max 6
_diffrn_reflns_limit_h_min -6
_diffrn_reflns_limit_k_max 9
_diffrn_reflns_limit_k_min -9
_diffrn_reflns_limit_l_max 20
_diffrn_reflns_limit_l_min -19
_diffrn_reflns_number 6336
_diffrn_reflns_theta_full 25.35
_diffrn_reflns_theta_max 25.35
_diffrn_reflns_theta_min 2.66
_exptl_absorpt_coefficient_mu 0.556
_exptl_absorpt_correction_T_max 0.7455
_exptl_absorpt_correction_T_min 0.6638
_exptl_absorpt_correction_type multi-scan
_exptl_absorpt_process_details SADABS
_exptl_crystal_colour YELOW
_exptl_crystal_density_diffrn 1.611
_exptl_crystal_density_method 'not measured'
_exptl_crystal_description PRISM
_exptl_crystal_F_000 352
_exptl_crystal_size_max 0.41
_exptl_crystal_size_mid 0.32
_exptl_crystal_size_min 0.22
_refine_diff_density_max 0.552
_refine_diff_density_min -0.722
_refine_diff_density_rms 0.076
_refine_ls_extinction_method none
_refine_ls_goodness_of_fit_ref 1.117
_refine_ls_hydrogen_treatment constr
_refine_ls_matrix_type full
_refine_ls_number_parameters 192
_refine_ls_number_reflns 2552
_refine_ls_number_restraints 6
_refine_ls_restrained_S_all 1.161
_refine_ls_R_factor_all 0.0625
_refine_ls_R_factor_gt 0.0549
_refine_ls_shift/su_max 0.001
_refine_ls_shift/su_mean 0.000
_refine_ls_structure_factor_coef Fsqd
_refine_ls_weighting_details 'calc w=1/[\s^2^(Fo^2^)+(0.0784P)^2^+0.7338P] where P=(Fo^2^+2Fc^2^)/3'
_refine_ls_weighting_scheme calc
_refine_ls_wR_factor_gt 0.1507
_refine_ls_wR_factor_ref 0.1576
_reflns_number_gt 2187
_reflns_number_total 2552
_reflns_threshold_expression >2sigma(I)
_cod_data_source_file cg401238h_si_002.cif
_cod_data_source_block Compound4
_cod_depositor_comments
;
The following automatic conversions were performed:

'_exptl_absorpt_correction_type' value 'MULTI-SCAN' changed to
'multi-scan' according to
/home/saulius/struct/CIF-dictionaries/cif_core.dic dictionary named
'cif_core.dic' version 2.4.2 from 2011-04-26.

Automatic conversion script
Id: cif_fix_values 1891 2012-01-12 08:04:46Z andrius 
;
_cod_original_cell_volume 701.84(4)
_cod_database_code 4508524

loop_
_symmetry_equiv_pos_as_xyz
'x, y, z'
'-x, -y, -z'

loop_
_atom_site_label
_atom_site_type_symbol
_atom_site_fract_x
_atom_site_fract_y
_atom_site_fract_z
_atom_site_U_iso_or_equiv
_atom_site_adp_type
_atom_site_occupancy
_atom_site_symmetry_multiplicity
_atom_site_calc_flag
_atom_site_refinement_flags
C1 C -0.0831(5) -0.0674(4) 0.27464(17) 0.0313(6) Uani 1 1 d .
C2 C -0.3138(6) -0.1841(5) 0.2529(2) 0.0405(8) Uani 1 1 d .
H2 H -0.4335 -0.2270 0.2916 0.049 Uiso 1 1 calc R
C3 C -0.3684(7) -0.2372(5) 0.1753(2) 0.0502(9) Uani 1 1 d .
H3A H -0.5245 -0.3142 0.1613 0.060 Uiso 1 1 calc R
C4 C -0.1889(7) -0.1749(6) 0.1186(2) 0.0530(10) Uani 1 1 d .
H4 H -0.2225 -0.2135 0.0662 0.064 Uiso 1 1 calc R
C5 C 0.0388(7) -0.0568(5) 0.1380(2) 0.0456(8) Uani 1 1 d .
H5 H 0.1559 -0.0140 0.0986 0.055 Uiso 1 1 calc R
C6 C 0.0955(5) -0.0008(4) 0.21608(18) 0.0315(6) Uani 1 1 d .
C7 C 1.0503(7) 0.5043(5) 0.2802(2) 0.0479(9) Uani 1 1 d .
H7A H 1.0659 0.5532 0.3329 0.072 Uiso 1 1 calc R
H7B H 1.0691 0.5961 0.2423 0.072 Uiso 1 1 calc R
H7C H 1.1804 0.4449 0.2724 0.072 Uiso 1 1 calc R
C8 C 0.7954(6) 0.3781(4) 0.26917(19) 0.0378(7) Uani 1 1 d .
C9 C 0.7051(6) 0.2966(4) 0.19138(18) 0.0350(7) Uani 1 1 d .
C10 C 0.8541(7) 0.3399(5) 0.1177(2) 0.0455(8) Uani 1 1 d .
C11 C 0.7159(9) 0.2866(7) 0.0404(2) 0.0770(15) Uani 1 1 d .
H11A H 0.8239 0.3377 -0.0024 0.115 Uiso 1 1 calc R
H11B H 0.5640 0.3262 0.0389 0.115 Uiso 1 1 calc R
H11C H 0.6708 0.1615 0.0348 0.115 Uiso 1 1 calc R
N3 N 0.3270(5) 0.1222(3) 0.23570(15) 0.0326(6) Uani 1 1 d .
H3 H 0.3635 0.1580 0.2839 0.039 Uiso 1 1 calc R
N4 N 0.4856(5) 0.1808(3) 0.17838(15) 0.0340(6) Uani 1 1 d .
O1 O 0.6512(5) 0.3444(4) 0.32524(14) 0.0562(7) Uani 1 1 d .
O2 O 1.0787(5) 0.4147(5) 0.11922(17) 0.0707(9) Uani 1 1 d .
O3 O 0.1439(8) -0.1260(6) 0.40079(18) 0.0975(14) Uani 1 1 d .
O4 O -0.2544(6) -0.0634(6) 0.41578(17) 0.0845(12) Uani 1 1 d .
O5 O 0.1150(8) 0.1605(4) 0.38452(17) 0.0829(11) Uani 1 1 d .
O6 O 0.1865(15) 0.4182(9) 0.4959(4) 0.170(2) Uani 1 1 d U
S1 S -0.01722(14) -0.02119(10) 0.37724(4) 0.0336(3) Uani 1 1 d .
K2 K 0.6043(2) 0.23155(14) 0.47802(5) 0.0708(4) Uani 1 1 d .
H6A H 0.1532 0.3395 0.4582 0.106 Uiso 1 1 d .
H6B H 0.1593 0.3572 0.5394 0.106 Uiso 1 1 d .

loop_
_atom_site_aniso_label
_atom_site_aniso_U_11
_atom_site_aniso_U_22
_atom_site_aniso_U_33
_atom_site_aniso_U_23
_atom_site_aniso_U_13
_atom_site_aniso_U_12
C1 0.0265(14) 0.0360(16) 0.0305(15) 0.0027(12) 0.0027(11) 0.0068(12)
C2 0.0281(15) 0.0465(19) 0.0417(18) 0.0054(14) 0.0018(13) 0.0008(14)
C3 0.0342(17) 0.056(2) 0.049(2) -0.0018(17) -0.0065(15) -0.0073(15)
C4 0.048(2) 0.066(2) 0.0355(18) -0.0066(17) -0.0064(15) -0.0025(18)
C5 0.0388(18) 0.059(2) 0.0301(16) -0.0024(15) 0.0043(13) -0.0016(16)
C6 0.0260(14) 0.0339(16) 0.0317(15) 0.0018(12) 0.0022(11) 0.0025(12)
C7 0.0391(18) 0.044(2) 0.052(2) -0.0027(16) -0.0021(15) -0.0041(15)
C8 0.0368(17) 0.0356(17) 0.0375(17) 0.0046(13) 0.0018(13) 0.0033(13)
C9 0.0304(15) 0.0368(17) 0.0339(16) 0.0042(13) 0.0035(12) 0.0021(13)
C10 0.0415(19) 0.049(2) 0.0380(18) 0.0062(15) 0.0090(14) -0.0028(15)
C11 0.069(3) 0.103(4) 0.035(2) 0.004(2) 0.0095(19) -0.019(3)
N3 0.0279(12) 0.0379(14) 0.0273(12) 0.0008(10) 0.0046(10) -0.0001(11)
N4 0.0299(13) 0.0369(14) 0.0321(13) 0.0038(11) 0.0059(10) 0.0031(11)
O1 0.0472(14) 0.0713(18) 0.0352(13) -0.0052(12) 0.0065(11) -0.0101(13)
O2 0.0430(15) 0.095(2) 0.0553(17) 0.0071(16) 0.0158(12) -0.0155(15)
O3 0.132(3) 0.148(3) 0.0482(18) -0.0269(19) -0.0344(19) 0.102(3)
O4 0.0447(16) 0.148(3) 0.0423(16) -0.0087(18) 0.0159(12) -0.0072(18)
O5 0.125(3) 0.0572(18) 0.0426(16) -0.0099(13) 0.0130(17) -0.0167(18)
O6 0.224(5) 0.139(4) 0.137(4) 0.009(3) 0.006(4) 0.029(4)
S1 0.0306(4) 0.0403(5) 0.0284(4) 0.0014(3) 0.0048(3) 0.0065(3)
K2 0.0980(8) 0.0725(7) 0.0450(5) 0.0112(4) 0.0063(5) 0.0274(6)

loop_
_atom_type_symbol
_atom_type_description
_atom_type_scat_dispersion_real
_atom_type_scat_dispersion_imag
_atom_type_scat_source
C C 0.0033 0.0016 'International Tables Vol C Tables 4.2.6.8 and 6.1.1.4'
H H 0.0000 0.0000 'International Tables Vol C Tables 4.2.6.8 and 6.1.1.4'
N N 0.0061 0.0033 'International Tables Vol C Tables 4.2.6.8 and 6.1.1.4'
O O 0.0106 0.0060 'International Tables Vol C Tables 4.2.6.8 and 6.1.1.4'
S S 0.1246 0.1234 'International Tables Vol C Tables 4.2.6.8 and 6.1.1.4'
K K 0.2009 0.2494 'International Tables Vol C Tables 4.2.6.8 and 6.1.1.4'

loop_
_geom_angle_atom_site_label_1
_geom_angle_atom_site_label_2
_geom_angle_atom_site_label_3
_geom_angle
_geom_angle_site_symmetry_1
_geom_angle_site_symmetry_3
C2 C1 C6 119.3(3) . .
C2 C1 S1 118.0(2) . .
C6 C1 S1 122.5(2) . .
C3 C2 C1 121.1(3) . .
C3 C2 H2 119.4 . .
C1 C2 H2 119.4 . .
C4 C3 C2 119.1(3) . .
C4 C3 H3A 120.4 . .
C2 C3 H3A 120.4 . .
C3 C4 C5 121.1(3) . .
C3 C4 H4 119.5 . .
C5 C4 H4 119.5 . .
C4 C5 C6 120.4(3) . .
C4 C5 H5 119.8 . .
C6 C5 H5 119.8 . .
C5 C6 C1 118.9(3) . .
C5 C6 N3 120.3(3) . .
C1 C6 N3 120.7(3) . .
C8 C7 H7A 109.5 . .
C8 C7 H7B 109.5 . .
H7A C7 H7B 109.5 . .
C8 C7 H7C 109.5 . .
H7A C7 H7C 109.5 . .
H7B C7 H7C 109.5 . .
O1 C8 C9 118.4(3) . .
O1 C8 C7 119.7(3) . .
C9 C8 C7 121.9(3) . .
N4 C9 C8 124.8(3) . .
N4 C9 C10 112.1(3) . .
C8 C9 C10 123.1(3) . .
O2 C10 C9 122.1(3) . .
O2 C10 C11 120.5(3) . .
C9 C10 C11 117.5(3) . .
C10 C11 H11A 109.5 . .
C10 C11 H11B 109.5 . .
H11A C11 H11B 109.5 . .
C10 C11 H11C 109.5 . .
H11A C11 H11C 109.5 . .
H11B C11 H11C 109.5 . .
N4 N3 C6 118.0(2) . .
N4 N3 H3 121.0 . .
C6 N3 H3 121.0 . .
N3 N4 C9 122.0(3) . .
C8 O1 K2 144.5(2) . .
S1 O3 K2 146.57(19) . 2_656
S1 O4 K2 155.7(3) . 2_556
S1 O4 K2 114.1(2) . 1_455
K2 O4 K2 81.41(9) 2_556 1_455
S1 O5 K2 114.0(2) . .
S1 O5 K2 89.16(17) . 1_455
K2 O5 K2 117.01(9) . 1_455
K2 O6 K2 110.3(3) 2_666 .
K2 O6 K2 125.9(3) 2_666 1_455
K2 O6 K2 123.8(2) . 1_455
K2 O6 H6A 141.7(5) 2_666 .
K2 O6 H6A 67.00 . .
K2 O6 H6A 67.3(5) 1_455 .
K2 O6 H6B 113.8(5) 2_666 .
K2 O6 H6B 82.00 . .
K2 O6 H6B 78.6(5) 1_455 .
H6A O6 H6B 104.00 . .
O4 S1 O3 113.5(3) . .
O4 S1 O5 112.8(2) . .
O3 S1 O5 110.4(3) . .
O4 S1 C1 106.92(16) . .
O3 S1 C1 105.64(16) . .
O5 S1 C1 107.00(16) . .
O4 S1 K2 45.24(18) . 1_455
O3 S1 K2 136.09(13) . 1_455
O5 S1 K2 67.81(16) . 1_455
C1 S1 K2 116.96(10) . 1_455
O3 K2 O4 71.86(13) 2_656 2_556
O3 K2 O1 143.43(12) 2_656 .
O4 K2 O1 142.34(10) 2_556 .
O3 K2 O6 95.70(19) 2_656 2_666
O4 K2 O6 116.62(17) 2_556 2_666
O1 K2 O6 79.94(15) . 2_666
O3 K2 O4 75.39(10) 2_656 1_655
O4 K2 O4 98.59(9) 2_556 1_655
O1 K2 O4 84.43(10) . 1_655
O6 K2 O4 139.20(18) 2_666 1_655
O3 K2 O5 145.55(13) 2_656 .
O4 K2 O5 77.34(10) 2_556 .
O1 K2 O5 65.01(8) . .
O6 K2 O5 111.88(19) 2_666 .
O4 K2 O5 94.69(10) 1_655 .
O3 K2 O6 125.31(15) 2_656 .
O4 K2 O6 69.63(15) 2_556 .
O1 K2 O6 87.50(14) . .
O6 K2 O6 69.7(3) 2_666 .
O4 K2 O6 147.07(16) 1_655 .
O5 K2 O6 53.28(15) . .
O3 K2 O6 63.70(17) 2_656 1_655
O4 K2 O6 131.97(14) 2_556 1_655
O1 K2 O6 85.54(14) . 1_655
O6 K2 O6 54.1(3) 2_666 1_655
O4 K2 O6 87.40(15) 1_655 1_655
O5 K2 O6 150.04(14) . 1_655
O6 K2 O6 123.8(2) . 1_655
O3 K2 O5 78.44(10) 2_656 1_655
O4 K2 O5 137.43(11) 2_556 1_655
O1 K2 O5 66.07(9) . 1_655
O6 K2 O5 95.75(17) 2_666 1_655
O4 K2 O5 43.63(8) 1_655 1_655
O5 K2 O5 117.01(9) . 1_655
O6 K2 O5 152.09(14) . 1_655
O6 K2 O5 48.88(14) 1_655 1_655
O3 K2 K2 64.47(11) 2_656 2_656
O4 K2 K2 50.78(9) 2_556 2_656
O1 K2 K2 121.14(8) . 2_656
O6 K2 K2 158.25(15) 2_666 2_656
O4 K2 K2 47.81(7) 1_655 2_656
O5 K2 K2 84.25(8) . 2_656
O6 K2 K2 113.38(14) . 2_656
O6 K2 K2 117.74(14) 1_655 2_656
O5 K2 K2 89.12(7) 1_655 2_656
O3 K2 S1 76.98(7) 2_656 1_655
O4 K2 S1 117.93(10) 2_556 1_655
O1 K2 S1 73.75(7) . 1_655
O6 K2 S1 118.77(17) 2_666 1_655
O4 K2 S1 20.66(6) 1_655 1_655
O5 K2 S1 105.16(7) . 1_655
O6 K2 S1 156.75(14) . 1_655
O6 K2 S1 69.34(13) 1_655 1_655
O5 K2 S1 23.03(5) 1_655 1_655
K2 K2 S1 67.53(3) 2_656 1_655
O3 K2 K2 115.33(9) 2_656 2_666
O4 K2 K2 92.00(10) 2_556 2_666
O1 K2 K2 82.61(7) . 2_666
O6 K2 K2 36.97(18) 2_666 2_666
O4 K2 K2 167.03(8) 1_655 2_666
O5 K2 K2 80.29(7) . 2_666
O6 K2 K2 32.71(13) . 2_666
O6 K2 K2 91.08(13) 1_655 2_666
O5 K2 K2 128.64(7) 1_655 2_666
K2 K2 K2 142.16(6) 2_656 2_666
S1 K2 K2 150.07(4) 1_655 2_666
O3 K2 H6A 136.75(9) 2_656 .
O4 K2 H6A 70.76(9) 2_556 .
O1 K2 H6A 79.00 . .
O6 K2 H6A 82.34(18) 2_666 .
O4 K2 H6A 131.14(7) 1_655 .
O5 K2 H6A 37.00 . .
O6 K2 H6A 16.00 . .
O6 K2 H6A 135.83(14) 1_655 .
O5 K2 H6A 144.81(7) 1_655 .
K2 K2 H6A 105.58(5) 2_656 .
S1 K2 H6A 141.08(4) 1_655 .
K2 K2 H6A 46.22(2) 2_666 .
O3 K2 H6B 110.67(8) 2_656 .
O4 K2 H6B 54.02(9) 2_556 .
O1 K2 H6B 104.00 . .
O6 K2 H6B 76.64(17) 2_666 .
O4 K2 H6B 144.00(7) 1_655 .
O5 K2 H6B 60.00 . .
O6 K2 H6B 17.00 . .
O6 K2 H6B 127.77(13) 1_655 .
O5 K2 H6B 168.44(7) 1_655 .
K2 K2 H6B 101.16(5) 2_656 .
S1 K2 H6B 162.81(4) 1_655 .
K2 K2 H6B 41.585(18) 2_666 .
H6A K2 H6B 27.00 . .

loop_
_geom_bond_atom_site_label_1
_geom_bond_atom_site_label_2
_geom_bond_distance
_geom_bond_site_symmetry_2
C1 C2 1.388(4) .
C1 C6 1.402(4) .
C1 S1 1.775(3) .
C2 C3 1.373(5) .
C2 H2 0.9300 .
C3 C4 1.377(5) .
C3 H3A 0.9300 .
C4 C5 1.372(5) .
C4 H4 0.9300 .
C5 C6 1.388(4) .
C5 H5 0.9300 .
C6 N3 1.405(4) .
C7 C8 1.486(4) .
C7 H7A 0.9600 .
C7 H7B 0.9600 .
C7 H7C 0.9600 .
C8 O1 1.224(4) .
C8 C9 1.474(4) .
C9 N4 1.312(4) .
C9 C10 1.487(4) .
C10 O2 1.208(4) .
C10 C11 1.494(5) .
C11 H11A 0.9600 .
C11 H11B 0.9600 .
C11 H11C 0.9600 .
N3 N4 1.310(3) .
N3 H3 0.8600 .
O1 K2 2.729(3) .
O3 S1 1.416(3) .
O3 K2 2.705(3) 2_656
O4 S1 1.415(3) .
O4 K2 2.723(3) 2_556
O4 K2 2.847(4) 1_455
O5 S1 1.432(3) .
O5 K2 2.991(4) .
O5 K2 3.390(4) 1_455
O6 K2 2.736(7) 2_666
O6 K2 3.045(8) .
O6 K2 3.128(8) 1_455
O6 H6A 0.8700 .
O6 H6B 0.8800 .
S1 K2 3.6603(13) 1_455
K2 O3 2.705(3) 2_656
K2 O4 2.723(3) 2_556
K2 O6 2.736(7) 2_666
K2 O4 2.847(4) 1_655
K2 O6 3.128(8) 1_655
K2 O5 3.390(4) 1_655
K2 K2 3.634(2) 2_656
K2 S1 3.6604(13) 1_655
K2 K2 4.748(2) 2_666
K2 H6A 2.8300 .
K2 H6B 3.0500 .

loop_
_geom_hbond_atom_site_label_D
_geom_hbond_atom_site_label_H
_geom_hbond_atom_site_label_A
_geom_hbond_distance_DH
_geom_hbond_distance_HA
_geom_hbond_distance_DA
_geom_hbond_angle_DHA
_geom_hbond_site_symmetry_A
N3 H3 O1 0.86 1.96 2.589(3) 129 .
N3 H3 O5 0.86 2.19 2.824(4) 131 .
O6 H6A O5 0.8700 1.840 2.707(7) 172.00 .
O6 H6B O3 0.8800 2.360 3.099(8) 141.9(5) 2_556
O6 H6B O4 0.8800 2.6400 3.304(8) 133.9(5) 2_556
O6 H6B S1 0.8800 2.95 3.743(7) 151.6(4) 2_556
